data_7720363
loop_
_publ_author_name
'Shestimerova, Tatiana A.'
'Klykova, Angelina P.'
'Medved'ko, Alexey V.'
'Khrustalev, Victor N.'
'Bykov, Mikhail A.'
'Pankratov, Denis A.'
'Presniakov, Igor A.'
'Kuznetsov, Alexey N.'
'Vatsadze, Sergey Z.'
'Shevelkov, Andrei V.'

_publ_section_title
;
 Tailoring in-gap states for optimizing the band gap in mixed-valent
 bromometallates, towards lead-free photovoltaics.
;
_journal_issue 12
_journal_name_full 'Dalton transactions (Cambridge, England : 2003)'
_journal_page_first 5013
_journal_page_last 5026
_journal_paper_doi 10.1039/d5dt02874d
_journal_volume 55
_journal_year 2026
_chemical_formula_moiety '2(C9 H20 N2), Bi Br6, Br6 Sb, 2(H2 O)'
_chemical_formula_sum 'C18 H44 Bi Br12 N4 O2 Sb'
_chemical_formula_weight 1638.11
_space_group_crystal_system monoclinic
_space_group_IT_number 14
_space_group_name_Hall '-P 2ybc'
_space_group_name_H-M_alt 'P 1 21/c 1'
_atom_sites_solution_hydrogens mixed
_atom_sites_solution_primary difmap
_atom_sites_solution_secondary difmap
_audit_creation_method SHELXL-2013
_audit_update_record
;
2025-10-11 deposited with the CCDC.	2026-02-26 downloaded from the CCDC.
;
_cell_angle_alpha 90
_cell_angle_beta 90.5767(13)
_cell_angle_gamma 90
_cell_formula_units_Z 2
_cell_length_a 15.3442(2)
_cell_length_b 9.77582(17)
_cell_length_c 13.11027(18)
_cell_measurement_reflns_used 17750
_cell_measurement_temperature 100(2)
_cell_measurement_theta_max 79.804
_cell_measurement_theta_min 2.848
_cell_volume 1966.47(5)
_computing_cell_refinement 'CrysAlisPro 1.171.41.117a (Rigaku OD, 2021)'
_computing_data_collection 'CrysAlisPro 1.171.41.117a (Rigaku OD, 2021)'
_computing_data_reduction 'CrysAlisPro 1.171.41.117a (Rigaku OD, 2021)'
_computing_molecular_graphics 'SHELXTL (Sheldrick, 2015)'
_computing_publication_material 'SHELXTL (Sheldrick, 2015)'
_computing_structure_refinement 'SHELXL (Sheldrick, 2015)'
_computing_structure_solution 'SHELXT (Sheldrick, 2015)'
_diffrn_ambient_temperature 100(2)
_diffrn_measured_fraction_theta_full 0.997
_diffrn_measured_fraction_theta_max 0.983
_diffrn_measurement_device_type 'Rigaku XtaLAB Synergy-S, HyPix-6000HE area-detector'
_diffrn_measurement_method '\f and \w'
_diffrn_radiation_type CuK\a
_diffrn_radiation_wavelength 1.54184
_diffrn_reflns_av_R_equivalents 0.0679
_diffrn_reflns_av_unetI/netI 0.0425
_diffrn_reflns_Laue_measured_fraction_full 0.997
_diffrn_reflns_Laue_measured_fraction_max 0.983
_diffrn_reflns_limit_h_max 18
_diffrn_reflns_limit_h_min -19
_diffrn_reflns_limit_k_max 12
_diffrn_reflns_limit_k_min -12
_diffrn_reflns_limit_l_max 14
_diffrn_reflns_limit_l_min -16
_diffrn_reflns_number 25929
_diffrn_reflns_point_group_measured_fraction_full 0.997
_diffrn_reflns_point_group_measured_fraction_max 0.983
_diffrn_reflns_theta_full 67.684
_diffrn_reflns_theta_max 80.738
_diffrn_reflns_theta_min 2.880
_diffrn_source 'micro-focus sealed X-ray tube'
_exptl_absorpt_coefficient_mu 28.614
_exptl_absorpt_correction_T_max 0.183
_exptl_absorpt_correction_T_min 0.017
_exptl_absorpt_correction_type analytical
_exptl_absorpt_process_details
;
CrysAlisPro 1.171.43.129a (Rigaku Oxford Diffraction, 2024).
Analytical numeric absorption correction using a multifaceted 
crystal model based on expressions derived by R.C. Clark & J.S. Reid.
(Clark, R. C. & Reid, J. S. (1995). Acta Cryst. A51, 887-897).
;
_exptl_crystal_colour dark-red
_exptl_crystal_density_diffrn 2.767
_exptl_crystal_description prism
_exptl_crystal_F_000 1500
_exptl_crystal_size_max 0.31
_exptl_crystal_size_mid 0.19
_exptl_crystal_size_min 0.14
_refine_diff_density_max 3.237
_refine_diff_density_min -2.667
_refine_diff_density_rms 0.421
_refine_ls_extinction_method none
_refine_ls_goodness_of_fit_ref 1.044
_refine_ls_hydrogen_treatment constr
_refine_ls_matrix_type full
_refine_ls_number_parameters 177
_refine_ls_number_reflns 4252
_refine_ls_number_restraints 0
_refine_ls_restrained_S_all 1.044
_refine_ls_R_factor_all 0.0724
_refine_ls_R_factor_gt 0.0717
_refine_ls_shift/su_max 0.000
_refine_ls_shift/su_mean 0.000
_refine_ls_structure_factor_coef Fsqd
_refine_ls_weighting_details 'w=1/[\s^2^(Fo^2^)+(0.099P)^2^+33.3P] where P=(Fo^2^+2Fc^2^)/3'
_refine_ls_weighting_scheme calc
_refine_ls_wR_factor_gt 0.1811
_refine_ls_wR_factor_ref 0.1818
_reflns_Friedel_coverage 0.000
_reflns_number_gt 4184
_reflns_number_total 4252
_reflns_threshold_expression 'I > 2\s(I)'
_cod_data_source_file d5dt02874d2.cif
_cod_data_source_block 2
_cod_depositor_comments 'Adding full bibliography for 7720362--7720364.cif.'
_cod_original_sg_symbol_H-M 'P 21/c'
_cod_database_code 7720363
_shelx_space_group_comment
;
The symmetry employed for this shelxl refinement is uniquely defined
by the following loop, which should always be used as a source of
symmetry information in preference to the above space-group names.
They are only intended as comments.
;
_shelx_estimated_absorpt_t_min 0.041
_shelx_estimated_absorpt_t_max 0.108
_shelxl_version_number 2013-4

loop_
_space_group_symop_operation_xyz
'x, y, z'
'-x, y+1/2, -z+1/2'
'-x, -y, -z'
'x, -y-1/2, z-1/2'

loop_
_atom_site_label
_atom_site_type_symbol
_atom_site_fract_x
_atom_site_fract_y
_atom_site_fract_z
_atom_site_U_iso_or_equiv
_atom_site_adp_type
_atom_site_occupancy
_atom_site_site_symmetry_order
_atom_site_calc_flag
_atom_site_refinement_flags_posn
_atom_site_refinement_flags_adp
_atom_site_refinement_flags_occupancy
_atom_site_disorder_assembly
_atom_site_disorder_group
Bi1 Bi 0.5000 0.5000 0.5000 0.0424(2) Uani 1 2 d S . P . .
Sb1 Sb 1.0000 0.5000 0.5000 0.0337(2) Uani 1 2 d S . P . .
Br1 Br 0.45746(7) 0.24204(11) 0.58652(8) 0.0395(3) Uani 1 1 d . . . . .
Br2 Br 0.63603(7) 0.52055(13) 0.64568(9) 0.0422(3) Uani 1 1 d . . . . .
Br3 Br 0.60676(7) 0.36829(12) 0.35774(9) 0.0433(3) Uani 1 1 d . . . . .
Br4 Br 0.83535(7) 0.46945(12) 0.51152(9) 0.0419(3) Uani 1 1 d . . . . .
Br5 Br 0.98922(7) 0.72062(12) 0.60469(8) 0.0416(3) Uani 1 1 d . . . . .
Br6 Br 1.01935(7) 0.36228(12) 0.66288(8) 0.0420(3) Uani 1 1 d . . . . .
O1 O 0.5423(6) 0.9055(9) 0.6498(6) 0.0506(19) Uani 1 1 d . . . . .
H1A H 0.5027 0.8394 0.6606 0.076 Uiso 1 1 d R U . . .
H1B H 0.5509 0.9519 0.7083 0.076 Uiso 1 1 d R U . . .
C1 C 0.7831(7) 0.9704(12) 0.4366(9) 0.041(2) Uani 1 1 d . . . . .
C2 C 0.6979(7) 1.0450(13) 0.4082(9) 0.042(2) Uani 1 1 d . . . . .
H2A H 0.7125 1.1313 0.3728 0.050 Uiso 1 1 calc R U . . .
H2B H 0.6643 0.9874 0.3597 0.050 Uiso 1 1 calc R U . . .
N3 N 0.6406(6) 1.0780(10) 0.4983(7) 0.0392(18) Uani 1 1 d . . . . .
H3A H 0.6123 1.0014 0.5168 0.047 Uiso 1 1 d R U . . .
H3B H 0.6004 1.1398 0.4787 0.047 Uiso 1 1 d R U . . .
C4 C 0.6901(7) 1.1338(12) 0.5902(8) 0.040(2) Uani 1 1 d . . . . .
H4A H 0.6513 1.1321 0.6500 0.048 Uiso 1 1 calc R U . . .
H4B H 0.7056 1.2304 0.5768 0.048 Uiso 1 1 calc R U . . .
C5 C 0.7730(7) 1.0548(12) 0.6162(9) 0.040(2) Uani 1 1 d . . . . .
C6 C 0.7559(8) 0.9075(12) 0.6531(10) 0.046(2) Uani 1 1 d . . . . .
H6A H 0.8109 0.8695 0.6813 0.055 Uiso 1 1 calc R U . . .
H6B H 0.7131 0.9105 0.7091 0.055 Uiso 1 1 calc R U . . .
N7 N 0.7221(6) 0.8125(11) 0.5708(8) 0.046(2) Uani 1 1 d . . . . .
H7A H 0.6650 0.8292 0.5606 0.055 Uiso 1 1 d R U . . .
H7B H 0.7272 0.7259 0.5934 0.055 Uiso 1 1 d R U . . .
C8 C 0.7686(8) 0.8227(12) 0.4698(10) 0.046(2) Uani 1 1 d . . . . .
H8A H 0.7337 0.7749 0.4168 0.055 Uiso 1 1 calc R U . . .
H8B H 0.8256 0.7760 0.4756 0.055 Uiso 1 1 calc R U . . .
C9 C 0.8302(7) 1.0487(12) 0.5220(9) 0.041(2) Uani 1 1 d . . . . .
H9A H 0.8858 1.0024 0.5391 0.049 Uiso 1 1 calc R U . . .
H9B H 0.8436 1.1426 0.4988 0.049 Uiso 1 1 calc R U . . .
C10 C 0.8371(8) 0.9667(14) 0.3397(10) 0.050(3) Uani 1 1 d . . . . .
H10A H 0.8020 0.9283 0.2838 0.075 Uiso 1 1 calc R U . . .
H10B H 0.8888 0.9096 0.3510 0.075 Uiso 1 1 calc R U . . .
H10C H 0.8552 1.0597 0.3220 0.075 Uiso 1 1 calc R U . . .
C11 C 0.8190(8) 1.1311(14) 0.7037(9) 0.049(3) Uani 1 1 d . . . . .
H11A H 0.8364 1.2222 0.6803 0.073 Uiso 1 1 calc R U . . .
H11B H 0.8708 1.0797 0.7254 0.073 Uiso 1 1 calc R U . . .
H11C H 0.7791 1.1401 0.7612 0.073 Uiso 1 1 calc R U . . .

loop_
_atom_site_aniso_label
_atom_site_aniso_U_11
_atom_site_aniso_U_22
_atom_site_aniso_U_33
_atom_site_aniso_U_23
_atom_site_aniso_U_13
_atom_site_aniso_U_12
Bi1 0.0401(3) 0.0435(4) 0.0436(4) 0.0001(2) 0.0029(2) 0.0007(2)
Sb1 0.0323(4) 0.0354(5) 0.0334(5) 0.0004(3) 0.0023(3) 0.0011(3)
Br1 0.0379(5) 0.0392(5) 0.0414(5) 0.0027(4) 0.0026(4) -0.0002(4)
Br2 0.0382(5) 0.0468(6) 0.0416(6) 0.0038(4) -0.0018(4) -0.0032(4)
Br3 0.0439(6) 0.0453(6) 0.0409(6) 0.0025(4) 0.0093(4) 0.0089(4)
Br4 0.0327(5) 0.0415(6) 0.0516(6) 0.0031(5) 0.0033(4) 0.0003(4)
Br5 0.0419(5) 0.0409(6) 0.0419(6) -0.0060(4) 0.0011(4) 0.0017(4)
Br6 0.0427(6) 0.0454(6) 0.0380(5) 0.0059(4) 0.0012(4) 0.0014(4)
O1 0.060(5) 0.050(5) 0.042(4) -0.005(4) 0.004(4) -0.010(4)
C1 0.037(5) 0.043(5) 0.043(5) 0.003(5) -0.001(4) 0.007(4)
C2 0.036(5) 0.045(6) 0.045(6) -0.004(5) 0.000(4) 0.006(4)
N3 0.037(4) 0.039(5) 0.041(4) 0.000(4) -0.002(3) 0.004(4)
C4 0.038(5) 0.045(6) 0.038(5) -0.002(4) 0.003(4) 0.004(4)
C5 0.034(5) 0.040(6) 0.044(5) 0.005(5) -0.003(4) -0.002(4)
C6 0.045(6) 0.041(6) 0.051(6) 0.007(5) 0.000(5) 0.004(5)
N7 0.041(5) 0.041(5) 0.054(5) 0.006(4) -0.001(4) -0.003(4)
C8 0.044(6) 0.039(6) 0.054(6) -0.002(5) -0.005(5) -0.002(5)
C9 0.034(5) 0.041(6) 0.048(6) -0.002(5) 0.002(4) -0.002(4)
C10 0.044(6) 0.055(7) 0.051(6) -0.009(6) 0.005(5) 0.005(5)
C11 0.048(6) 0.052(7) 0.046(6) 0.000(5) 0.002(5) -0.002(5)

loop_
_atom_type_symbol
_atom_type_description
_atom_type_scat_dispersion_real
_atom_type_scat_dispersion_imag
_atom_type_scat_source
C C 0.0181 0.0091 'International Tables Vol C Tables 4.2.6.8 and 6.1.1.4'
H H 0.0000 0.0000 'International Tables Vol C Tables 4.2.6.8 and 6.1.1.4'
Bi Bi -4.0111 8.9310 'International Tables Vol C Tables 4.2.6.8 and 6.1.1.4'
Br Br -0.6763 1.2805 'International Tables Vol C Tables 4.2.6.8 and 6.1.1.4'
N N 0.0311 0.0180 'International Tables Vol C Tables 4.2.6.8 and 6.1.1.4'
O O 0.0492 0.0322 'International Tables Vol C Tables 4.2.6.8 and 6.1.1.4'
Sb Sb -0.0562 5.8946 'International Tables Vol C Tables 4.2.6.8 and 6.1.1.4'

loop_
_exptl_crystal_face_index_h
_exptl_crystal_face_index_k
_exptl_crystal_face_index_l
_exptl_crystal_face_perp_dist
-2 1 0 0.0689
0 -1 -2 0.0927
1 0 1 0.0919
0 1 2 0.1183
1 -1 0 0.0668
-1 1 0 0.0867
-2 1 -2 0.1372
0 1 0 0.0952
1 2 0 0.0899
-1 -2 0 0.0936
-1 -2 2 0.1172
1 2 -2 0.1472
-2 -2 1 0.1011
2 1 1 0.1012
2 2 -1 0.1163
-1 -1 1 0.1131
2 1 0 0.0825
-2 -1 0 0.0851
-2 -1 1 0.1030
1 1 -2 0.1573
2 0 -1 0.0993
1 0 0 0.0722
-2 0 1 0.1221
-1 0 0 0.0643
1 -1 -1 0.0723
-1 -1 -1 0.0565

loop_
_geom_angle_atom_site_label_1
_geom_angle_atom_site_label_2
_geom_angle_atom_site_label_3
_geom_angle
_geom_angle_site_symmetry_1
_geom_angle_site_symmetry_3
_geom_angle_publ_flag
Br3 Bi1 Br2 92.85(4) . . ?
Br3 Bi1 Br1 89.78(3) . . ?
Br2 Bi1 Br1 87.96(3) . . ?
Br6 Sb1 Br4 89.75(4) . . ?
Br6 Sb1 Br5 90.20(4) . . ?
Br4 Sb1 Br5 89.86(4) . . ?
H1A O1 H1B 108.7 . . ?
C10 C1 C8 107.3(10) . . ?
C10 C1 C9 111.4(10) . . ?
C8 C1 C9 109.5(9) . . ?
C10 C1 C2 106.1(9) . . ?
C8 C1 C2 113.0(10) . . ?
C9 C1 C2 109.4(9) . . ?
N3 C2 C1 114.2(9) . . ?
N3 C2 H2A 108.7 . . ?
C1 C2 H2A 108.7 . . ?
N3 C2 H2B 108.7 . . ?
C1 C2 H2B 108.7 . . ?
H2A C2 H2B 107.6 . . ?
C2 N3 C4 114.0(8) . . ?
C2 N3 H3A 108.6 . . ?
C4 N3 H3A 108.9 . . ?
C2 N3 H3B 108.7 . . ?
C4 N3 H3B 108.8 . . ?
H3A N3 H3B 107.6 . . ?
N3 C4 C5 113.9(9) . . ?
N3 C4 H4A 108.8 . . ?
C5 C4 H4A 108.8 . . ?
N3 C4 H4B 108.8 . . ?
C5 C4 H4B 108.8 . . ?
H4A C4 H4B 107.7 . . ?
C4 C5 C9 109.0(9) . . ?
C4 C5 C11 107.3(10) . . ?
C9 C5 C11 111.1(9) . . ?
C4 C5 C6 113.6(9) . . ?
C9 C5 C6 108.6(10) . . ?
C11 C5 C6 107.3(9) . . ?
N7 C6 C5 114.0(10) . . ?
N7 C6 H6A 108.7 . . ?
C5 C6 H6A 108.7 . . ?
N7 C6 H6B 108.7 . . ?
C5 C6 H6B 108.7 . . ?
H6A C6 H6B 107.6 . . ?
C6 N7 C8 115.0(9) . . ?
C6 N7 H7A 108.8 . . ?
C8 N7 H7A 109.0 . . ?
C6 N7 H7B 108.3 . . ?
C8 N7 H7B 108.1 . . ?
H7A N7 H7B 107.5 . . ?
N7 C8 C1 112.6(10) . . ?
N7 C8 H8A 109.1 . . ?
C1 C8 H8A 109.1 . . ?
N7 C8 H8B 109.1 . . ?
C1 C8 H8B 109.1 . . ?
H8A C8 H8B 107.8 . . ?
C5 C9 C1 109.9(9) . . ?
C5 C9 H9A 109.7 . . ?
C1 C9 H9A 109.7 . . ?
C5 C9 H9B 109.7 . . ?
C1 C9 H9B 109.7 . . ?
H9A C9 H9B 108.2 . . ?
C1 C10 H10A 109.5 . . ?
C1 C10 H10B 109.5 . . ?
H10A C10 H10B 109.5 . . ?
C1 C10 H10C 109.5 . . ?
H10A C10 H10C 109.5 . . ?
H10B C10 H10C 109.5 . . ?
C5 C11 H11A 109.5 . . ?
C5 C11 H11B 109.5 . . ?
H11A C11 H11B 109.5 . . ?
C5 C11 H11C 109.5 . . ?
H11A C11 H11C 109.5 . . ?
H11B C11 H11C 109.5 . . ?

loop_
_geom_bond_atom_site_label_1
_geom_bond_atom_site_label_2
_geom_bond_distance
_geom_bond_site_symmetry_2
_geom_bond_publ_flag
Bi1 Br3 2.8074(11) . ?
Bi1 Br2 2.8221(11) . ?
Bi1 Br1 2.8438(11) . ?
Sb1 Br6 2.5393(11) . ?
Sb1 Br4 2.5500(11) . ?
Sb1 Br5 2.5627(11) . ?
O1 H1A 0.9000 . ?
O1 H1B 0.8999 . ?
C1 C10 1.524(17) . ?
C1 C8 1.524(17) . ?
C1 C9 1.531(16) . ?
C1 C2 1.541(15) . ?
C2 N3 1.514(14) . ?
C2 H2A 0.9900 . ?
C2 H2B 0.9900 . ?
N3 C4 1.518(14) . ?
N3 H3A 0.9000 . ?
N3 H3B 0.9001 . ?
C4 C5 1.523(15) . ?
C4 H4A 0.9900 . ?
C4 H4B 0.9900 . ?
C5 C9 1.524(15) . ?
C5 C11 1.535(16) . ?
C5 C6 1.542(16) . ?
C6 N7 1.512(16) . ?
C6 H6A 0.9900 . ?
C6 H6B 0.9900 . ?
N7 C8 1.514(16) . ?
N7 H7A 0.8998 . ?
N7 H7B 0.9001 . ?
C8 H8A 0.9900 . ?
C8 H8B 0.9900 . ?
C9 H9A 0.9900 . ?
C9 H9B 0.9900 . ?
C10 H10A 0.9800 . ?
C10 H10B 0.9800 . ?
C10 H10C 0.9800 . ?
C11 H11A 0.9800 . ?
C11 H11B 0.9800 . ?
C11 H11C 0.9800 . ?

loop_
_geom_hbond_atom_site_label_D
_geom_hbond_atom_site_label_H
_geom_hbond_atom_site_label_A
_geom_hbond_distance_DH
_geom_hbond_distance_HA
_geom_hbond_distance_DA
_geom_hbond_angle_DHA
_geom_hbond_site_symmetry_A
O1 H1A Br3 0.90 2.64 3.522(9) 165 3_666
O1 H1B Br3 0.90 2.76 3.640(8) 165 4_576
N3 H3A O1 0.90 2.26 3.020(13) 142 .
N3 H3B Br1 0.90 2.81 3.446(9) 129 1_565
N3 H3B Br3 0.90 2.74 3.421(10) 133 1_565
N7 H7A Br1 0.90 2.77 3.466(10) 135 3_666
N7 H7A O1 0.90 2.35 3.092(14) 140 .
N7 H7B Br2 0.90 2.54 3.298(10) 142 .

loop_
_geom_torsion_atom_site_label_1
_geom_torsion_atom_site_label_2
_geom_torsion_atom_site_label_3
_geom_torsion_atom_site_label_4
_geom_torsion
_geom_torsion_site_symmetry_1
_geom_torsion_site_symmetry_2
_geom_torsion_site_symmetry_3
_geom_torsion_site_symmetry_4
_geom_torsion_publ_flag
C10 C1 C2 N3 -171.4(10) . . . . ?
C8 C1 C2 N3 71.3(13) . . . . ?
C9 C1 C2 N3 -51.0(13) . . . . ?
C1 C2 N3 C4 43.5(13) . . . . ?
C2 N3 C4 C5 -45.4(13) . . . . ?
N3 C4 C5 C9 54.6(12) . . . . ?
N3 C4 C5 C11 175.0(9) . . . . ?
N3 C4 C5 C6 -66.6(12) . . . . ?
C4 C5 C6 N7 69.6(13) . . . . ?
C9 C5 C6 N7 -51.8(12) . . . . ?
C11 C5 C6 N7 -172.0(9) . . . . ?
C5 C6 N7 C8 44.4(13) . . . . ?
C6 N7 C8 C1 -45.2(13) . . . . ?
C10 C1 C8 N7 175.1(9) . . . . ?
C9 C1 C8 N7 54.0(12) . . . . ?
C2 C1 C8 N7 -68.3(12) . . . . ?
C4 C5 C9 C1 -62.7(12) . . . . ?
C11 C5 C9 C1 179.2(10) . . . . ?
C6 C5 C9 C1 61.5(11) . . . . ?
C10 C1 C9 C5 177.9(10) . . . . ?
C8 C1 C9 C5 -63.5(12) . . . . ?
C2 C1 C9 C5 60.9(12) . . . . ?
